data_2201192
loop_
_publ_author_name
'Wolfgang Kliegel'
'Klaus Dr\"uckler'
'Brian O. Patrick'
'Steven J. Rettig'
'James Trotter'

_publ_section_title
;
 An O-bridged BONBON ring system (phenol adduct)
;
_journal_issue 4
_journal_name_full 'Acta Crystallographica Section E'
_journal_page_first o371
_journal_page_last o373
_journal_paper_doi 10.1107/S1600536802004063
_journal_volume 58
_journal_year 2002
_chemical_formula_iupac 'C20 H26 B2 N2 O3, C6 H6 O'
_chemical_formula_moiety 'C20 H26 B2 N2 O3, C6 H6 O'
_chemical_formula_sum 'C26 H32 B2 N2 O4'
_chemical_formula_weight 458.17
_space_group_IT_number 14
_symmetry_cell_setting monoclinic
_symmetry_space_group_name_Hall '-P 2yn'
_symmetry_space_group_name_H-M 'P 1 21/n 1'
_cell_angle_alpha 90.0
_cell_angle_beta 109.810(10)
_cell_angle_gamma 90.0
_cell_formula_units_Z 4
_cell_length_a 10.4480(10)
_cell_length_b 17.276(2)
_cell_length_c 14.5250(10)
_cell_measurement_reflns_used 25
_cell_measurement_temperature 294
_cell_measurement_theta_max 50.3
_cell_measurement_theta_min 41.9
_cell_volume 2466.6(4)
_computing_cell_refinement
;
MSC/AFC Diffractometer Control Software
;
_computing_data_collection
;
MSC/AFC Diffractometer Control Software (Molecular Structure Corporation,
1989)
;
_computing_data_reduction 'TEXSAN (Molecular Structure Corporation, 1989)'
_computing_publication_material TEXSAN
_computing_structure_refinement TEXSAN
_computing_structure_solution 'MITHRIL (Gilmore, 1984)'
_diffrn_ambient_temperature 294
_diffrn_measurement_device_type 'Rigaku AFC-6S'
_diffrn_measurement_method \w-2\q
_diffrn_radiation_monochromator graphite
_diffrn_radiation_source 'X-ray tube'
_diffrn_radiation_type 'Cu K\a'
_diffrn_radiation_wavelength 1.54178
_diffrn_reflns_av_R_equivalents 0.025
_diffrn_reflns_limit_h_max 13
_diffrn_reflns_limit_h_min 0
_diffrn_reflns_limit_k_max 21
_diffrn_reflns_limit_k_min 0
_diffrn_reflns_limit_l_max 17
_diffrn_reflns_limit_l_min -18
_diffrn_reflns_number 5565
_diffrn_reflns_reduction_process 'Lp corrections applied'
_diffrn_reflns_theta_max 77.6
_diffrn_reflns_theta_min 0.0
_diffrn_standards_decay_% 15.0
_diffrn_standards_interval_count 300
_diffrn_standards_number 3
_exptl_absorpt_coefficient_mu 0.65
_exptl_absorpt_correction_T_max 0.83
_exptl_absorpt_correction_T_min 0.70
_exptl_absorpt_correction_type '\y scan'
_exptl_absorpt_process_details 'AFC6 (Molecular Structure Corporation, 1989)'
_exptl_crystal_colour colorless
_exptl_crystal_density_diffrn 1.234
_exptl_crystal_density_meas ?
_exptl_crystal_description block
_exptl_crystal_F_000 976
_exptl_crystal_size_max 0.50
_exptl_crystal_size_mid 0.40
_exptl_crystal_size_min 0.30
_refine_diff_density_max 0.21
_refine_diff_density_min -0.18
_refine_ls_extinction_coef 6.5E-6(4)
_refine_ls_extinction_expression
;
equ(3) Acta Cryst.(1968) A24, 213
;
_refine_ls_extinction_method 'TEXSAN (Molecular Structure Corporation, 1989)'
_refine_ls_goodness_of_fit_ref 0.95
_refine_ls_hydrogen_treatment mixed
_refine_ls_matrix_type full
_refine_ls_number_constraints 0
_refine_ls_number_parameters 329
_refine_ls_number_reflns 3637
_refine_ls_number_restraints 0
_refine_ls_R_factor_all 0.069
_refine_ls_R_factor_gt 0.046
_refine_ls_shift/su_max 0.01
_refine_ls_shift/su_mean 0.00
_refine_ls_structure_factor_coef F
_refine_ls_weighting_details 'w = 1/10[\s^2^(F~o~) + 0.015F~o~^2^]'
_refine_ls_weighting_scheme sigma
_refine_ls_wR_factor_all 0.062
_refine_ls_wR_factor_ref 0.059
_reflns_number_gt 3637
_reflns_number_total 5081
_reflns_threshold_expression I>3\s(I)
_cod_data_source_file wn6086.cif
_cod_data_source_block III
_cod_depositor_comments
;
The following automatic conversions were performed:

'_exptl_crystal_density_meas' value 'not measured' was changed to '?'
- the value is perceived as not measured.

Automatic conversion script
Id: cif_fix_values 3008 2015-01-20 13:52:24Z robertas 
;
_cod_original_sg_symbol_H-M 'P 21/n'
_cod_database_code 2201192

loop_
_symmetry_equiv_pos_as_xyz
'  +x,  +y,  +z'
1/2-x,1/2+y,1/2-z
'  -x,  -y,  -z'
1/2+x,1/2-y,1/2+z

loop_
_atom_site_label
_atom_site_fract_x
_atom_site_fract_y
_atom_site_fract_z
_atom_site_U_iso_or_equiv
_atom_site_adp_type
_atom_site_calc_flag
_atom_site_calc_attached_atom
_atom_site_refinement_flags
_atom_site_occupancy
O1 0.64940(10) 0.14860(7) 0.51075(9) .0532(6) Uani d ? . 1.000
O2 0.42840(10) 0.14032(6) 0.39505(9) .0504(6) Uani d ? . 1.000
O3 0.52040(10) 0.25904(7) 0.36840(10) .0614(8) Uani d ? . 1.000
O4 0.1624(2) 0.16040(10) 0.3071(2) .0830(10) Uani d ? . 0.75
O4A 0.2491(8) 0.0221(4) 0.3412(5) .085(4) Uani d ? . 0.25
N1 0.66080(10) 0.13980(8) 0.41430(10) .0508(8) Uani d ? . 1.000
N2 0.49950(10) 0.26334(9) 0.46270(10) .0558(8) Uani d ? . 1.000
C1 0.6880(2) 0.05620(10) 0.4020(2) .0600(10) Uani d ? . 1.000
C2 0.8395(2) 0.04470(10) 0.4545(2) .0680(10) Uani d ? . 1.000
C3 0.9006(2) 0.12570(10) 0.4733(2) .0710(10) Uani d ? . 1.000
C4 0.7875(2) 0.17900(10) 0.4150(2) .0610(10) Uani d ? . 1.000
C5 0.3675(2) 0.30420(10) 0.4462(2) .0710(10) Uani d ? . 1.000
C6 0.3991(3) 0.38900(10) 0.4494(2) .0750(10) Uani d ? . 0.87
C6A 0.388(2) 0.3580(10) 0.5070(10) .066(4) Uiso d ? . 0.13
C7 0.5491(3) 0.39750(10) 0.5049(2) .0700(10) Uani d ? . 0.87
C7A 0.544(3) 0.369(2) 0.543(2) .087(6) Uiso d ? . 0.13
C8 0.6034(2) 0.31610(10) 0.5293(2) .0680(10) Uani d ? . 1.000
C9 0.4585(2) 0.15500(10) 0.58290(10) .0530(10) Uani d ? . 1.000
C10 0.3225(2) 0.14650(10) 0.57390(10) .0590(10) Uani d ? . 1.000
C11 0.2818(2) 0.13740(10) 0.6544(2) .0670(10) Uani d ? . 1.000
C12 0.3768(2) 0.1367(2) 0.7465(2) .0810(10) Uani d ? . 1.000
C13 0.5123(3) 0.1432(2) 0.7581(2) .0960(10) Uani d ? . 1.000
C14 0.5521(2) 0.1520(2) 0.6772(2) .0770(10) Uani d ? . 1.000
C15 0.4848(2) 0.15520(10) 0.23240(10) .0610(10) Uani d ? . 1.000
C16 0.4234(2) 0.08730(10) 0.1899(2) .0680(10) Uani d ? . 1.000
C17 0.4135(3) 0.0666(2) 0.0955(2) .0830(10) Uani d ? . 1.000
C18 0.4663(3) 0.1154(2) 0.0419(2) .0920(10) Uani d ? . 1.000
C19 0.5256(3) 0.1837(2) 0.0812(2) .0920(10) Uani d ? . 1.000
C20 0.5349(2) 0.20390(10) 0.1752(2) .0770(10) Uani d ? . 1.000
C21 0.0838(2) 0.1022(2) 0.2785(2) .0860(10) Uani d ? . 1.000
C22 -0.0544(3) 0.1147(3) 0.2278(2) .120(3) Uani d ? . 1.000
C23 -0.1395(4) 0.0508(5) 0.1984(3) .173(4) Uani d ? . 1.000
C24 -0.0899(7) -0.0221(4) 0.2162(4) .183(5) Uani d ? . 1.000
C25 0.0438(4) -0.0341(2) 0.2665(2) .127(3) Uani d ? . 1.000
C26 0.1308(3) 0.0285(2) 0.2972(2) .0900(10) Uani d ? . 1.000
B1 0.5046(2) 0.16910(10) 0.4912(2) .0510(10) Uani d ? . 1.000
B2 0.5100(2) 0.17480(10) 0.3437(2) .0530(10) Uani d ? . 1.000
H1 0.237(4) 0.155(2) 0.334(3) 0.089(13) Uiso d ? . 0.75
H1A 0.2926 0.0741 0.3494 .094 Uiso c ? . 0.25
H2 0.6356 0.0235 0.4314 .072 Uiso c ? . 1.000
H3 0.6639 0.0435 0.3325 .072 Uiso c ? . 1.000
H4 0.8555 0.0173 0.5165 .082 Uiso c ? . 1.000
H5 0.8794 0.0152 0.4133 .082 Uiso c ? . 1.000
H6 0.9292 0.1383 0.5431 .086 Uiso c ? . 1.000
H7 0.9788 0.1297 0.4507 .086 Uiso c ? . 1.000
H8 0.7886 0.1853 0.3482 .073 Uiso c ? . 1.000
H9 0.7962 0.2298 0.4465 .073 Uiso c ? . 1.000
H10 0.3017 0.2901 0.3823 .085 Uiso c ? . 0.87
H11 0.3305 0.2908 0.4978 .085 Uiso c ? . 0.87
H12 0.3775 0.4092 0.3827 .090 Uiso c ? . 0.87
H13 0.3463 0.4171 0.4828 .090 Uiso c ? . 1.000
H14 0.5943 0.4235 0.4643 .084 Uiso c ? . 0.87
H15 0.5637 0.4274 0.5649 .084 Uiso c ? . 1.000
H16 0.6160 0.3040 0.5977 .082 Uiso c ? . 0.87
H17 0.6904 0.3106 0.5182 .082 Uiso c ? . 0.87
H18 0.2534 0.1470 0.5085 .071 Uiso c ? . 1.000
H19 0.1851 0.1314 0.6455 .080 Uiso c ? . 1.000
H20 0.3481 0.1317 0.8038 .098 Uiso c ? . 1.000
H21 0.5808 0.1416 0.8238 .12 Uiso c ? . 1.000
H22 0.6493 0.1562 0.6867 .092 Uiso c ? . 1.000
H23 0.3862 0.0525 0.2278 .082 Uiso c ? . 1.000
H24 0.3697 0.0179 0.0671 .10 Uiso c ? . 1.000
H25 0.4611 0.1009 -0.0245 .11 Uiso c ? . 1.000
H26 0.5617 0.2185 0.0426 .11 Uiso c ? . 1.000
H27 0.5779 0.2531 0.2024 .092 Uiso c ? . 1.000
H28 -0.0906 0.1673 0.2133 .14 Uiso c ? . 1.000
H29 -0.2370 0.0587 0.1642 .21 Uiso c ? . 1.000
H30 -0.1509 -0.0664 0.1925 .22 Uiso c ? . 1.000
H31 0.0789 -0.0870 0.2812 .15 Uiso c ? . 1.000
H32 0.2277 0.0194 0.3329 .11 Uiso c ? . 0.75

loop_
_atom_site_aniso_label
_atom_site_aniso_U_11
_atom_site_aniso_U_22
_atom_site_aniso_U_33
_atom_site_aniso_U_12
_atom_site_aniso_U_13
_atom_site_aniso_U_23
O1 0.0397(6) 0.0631(8) 0.0547(7) 0.0049(5) 0.0132(5) -0.0014(6)
O2 0.0377(6) 0.0487(6) 0.0614(7) -0.0018(5) 0.0122(5) -0.0029(5)
O3 0.0574(8) 0.0480(7) 0.0758(9) 0.0004(6) 0.0186(7) 0.0071(6)
O4 0.0450(10) 0.090(2) 0.099(2) 0.0060(10) 0.0020(10) -0.0120(10)
O4A 0.090(5) 0.065(4) 0.099(5) -0.010(3) 0.033(4) 0.004(3)
N1 0.0398(8) 0.0534(8) 0.0580(9) 0.0017(6) 0.0150(6) -0.0006(7)
N2 0.0462(8) 0.0488(8) 0.0710(10) 0.0017(6) 0.0170(7) -0.0060(7)
C1 0.0500(10) 0.0550(10) 0.0700(10) 0.0112(8) 0.0150(10) -0.0040(10)
C2 0.0510(10) 0.082(2) 0.0660(10) 0.0180(10) 0.0110(10) 0.0000(10)
C3 0.0400(10) 0.098(2) 0.0730(10) 0.0070(10) 0.0140(10) -0.0040(10)
C4 0.0430(10) 0.0710(10) 0.0700(10) -0.0044(9) 0.0206(9) -0.0020(10)
C5 0.0520(10) 0.0550(10) 0.101(2) 0.0130(10) 0.0230(10) -0.0010(10)
C6 0.082(2) 0.0520(10) 0.092(2) 0.0120(10) 0.030(2) 0.0020(10)
C7 0.090(2) 0.0460(10) 0.073(2) -0.0080(10) 0.0260(10) -0.0030(10)
C8 0.0580(10) 0.0540(10) 0.088(2) -0.0090(10) 0.0160(10) -0.0140(10)
C9 0.0430(10) 0.0520(10) 0.0630(10) -0.0008(7) 0.0162(8) -0.0049(8)
C10 0.0440(10) 0.0650(10) 0.0640(10) -0.0013(8) 0.0143(9) -0.0050(10)
C11 0.0520(10) 0.0790(10) 0.0740(10) -0.0070(10) 0.0260(10) -0.0070(10)
C12 0.073(2) 0.111(2) 0.0640(10) -0.0190(10) 0.0260(10) -0.0050(10)
C13 0.068(2) 0.152(3) 0.0620(10) -0.028(2) 0.0120(10) 0.0050(10)
C14 0.0480(10) 0.107(2) 0.0720(10) -0.0110(10) 0.0130(10) 0.0070(10)
C15 0.0460(10) 0.0610(10) 0.0610(10) 0.0061(8) 0.0112(9) 0.0060(9)
C16 0.0600(10) 0.0780(10) 0.0630(10) -0.0020(10) 0.0130(10) -0.0040(10)
C17 0.074(2) 0.099(2) 0.0670(10) 0.0070(10) 0.0100(10) -0.0120(10)
C18 0.087(2) 0.127(2) 0.0570(10) 0.032(2) 0.0150(10) 0.0070(10)
C19 0.097(2) 0.107(2) 0.077(2) 0.016(2) 0.0320(10) 0.029(2)
C20 0.078(2) 0.080(2) 0.0700(10) 0.0050(10) 0.0220(10) 0.0170(10)
C21 0.0500(10) 0.146(3) 0.0620(10) -0.009(2) 0.0190(10) -0.021(2)
C22 0.054(2) 0.232(4) 0.073(2) 0.000(2) 0.0190(10) -0.025(2)
C23 0.063(2) 0.380(10) 0.076(2) -0.078(4) 0.029(2) -0.061(5)
C24 0.155(6) 0.323(8) 0.098(3) -0.153(6) 0.076(4) -0.077(5)
C25 0.144(3) 0.168(3) 0.089(2) -0.079(3) 0.068(2) -0.033(2)
C26 0.076(2) 0.135(3) 0.0690(10) -0.032(2) 0.0370(10) -0.018(2)
B1 0.0370(10) 0.0480(10) 0.0620(10) 0.0011(8) 0.0113(9) -0.0020(10)
B2 0.0410(10) 0.0490(10) 0.0650(10) 0.0030(8) 0.0110(10) 0.0040(10)

loop_
_atom_type_symbol
_atom_type_scat_dispersion_real
_atom_type_scat_dispersion_imag
_atom_type_scat_source
C 0.017 0.009
;International Tables for Crystallography
(1974, Vol. IV)
;
H 0.0 0.0
;International Tables for Crystallography
(1974, Vol. IV)
;
B 0.008 0.004
;International Tables for Crystallography
(1974, Vol. IV)
;
N 0.029 0.018
;International Tables for Crystallography
(1974, Vol. IV)
;
O 0.047 0.032
;International Tables for Crystallography
(1974, Vol. IV)
;

loop_
_geom_angle_atom_site_label_1
_geom_angle_atom_site_label_2
_geom_angle_atom_site_label_3
_geom_angle
_geom_angle_publ_flag
N1 O1 B1 104.60(10) yes
B1 O2 B2 97.50(10) yes
N2 O3 B2 104.7(2) yes
C21 O4 H1 121(3) no
C26 O4A H1A 109.3 no
O1 N1 C1 107.3(2) yes
O1 N1 C4 108.10(10) yes
O1 N1 B2 100.70(10) yes
C1 N1 C4 103.70(10) yes
C1 N1 B2 117.00(10) yes
C4 N1 B2 119.40(10) yes
O3 N2 C5 107.30(10) yes
O3 N2 C8 109.4(2) yes
O3 N2 B1 100.40(10) yes
C5 N2 C8 104.10(10) yes
C5 N2 B1 116.70(10) yes
C8 N2 B1 118.50(10) yes
N1 C1 C2 105.90(10) yes
N1 C1 H2 110.4 no
N1 C1 H3 110.3 no
C2 C1 H2 110.3 no
C2 C1 H3 110.4 no
H2 C1 H3 109.5 no
C1 C2 C3 105.80(10) yes
C1 C2 H4 110.4 no
C1 C2 H5 110.4 no
C3 C2 H4 110.4 no
C3 C2 H5 110.4 no
H4 C2 H5 109.5 no
C2 C3 C4 105.00(10) yes
C2 C3 H6 110.6 no
C2 C3 H7 110.5 no
C4 C3 H6 110.5 no
C4 C3 H7 110.6 no
H6 C3 H7 109.5 no
N1 C4 C3 104.6(2) yes
N1 C4 H8 110.7 no
N1 C4 H9 110.7 no
C3 C4 H8 110.7 no
C3 C4 H9 110.7 no
H8 C4 H9 109.4 no
N2 C5 C6 106.0(2) yes
N2 C5 C6A 108.1(9) yes
N2 C5 H10 110.3 no
N2 C5 H11 110.3 no
C6 C5 H10 110.4 no
C6 C5 H11 110.3 no
H10 C5 H11 109.5 no
C5 C6 C7 106.9(2) yes
C5 C6 H12 110.0 no
C5 C6 H13 110.2 no
C7 C6 H12 110.1 no
C7 C6 H13 110.2 no
H12 C6 H13 109.5 no
C5 C6A C7A 104(2) yes
C6 C7 C8 105.9(2) yes
C6 C7 H14 110.4 no
C6 C7 H15 110.3 no
C8 C7 H14 110.4 no
C8 C7 H15 110.4 no
H14 C7 H15 109.4 no
C6A C7A C8 114(2) yes
N2 C8 C7 106.4(2) yes
N2 C8 C7A 106.0(10) yes
N2 C8 H16 110.2 no
N2 C8 H17 110.2 no
C7 C8 H16 110.3 no
C7 C8 H17 110.3 no
H16 C8 H17 109.4 no
C10 C9 C14 116.4(2) yes
C10 C9 B1 122.00(10) yes
C14 C9 B1 121.5(2) yes
C9 C10 C11 122.00(10) yes
C9 C10 H18 119.0 no
C11 C10 H18 119.0 no
C10 C11 C12 119.9(2) yes
C10 C11 H19 120.0 no
C12 C11 H19 120.1 no
C11 C12 C13 119.7(3) yes
C11 C12 H20 120.1 no
C13 C12 H20 120.2 no
C12 C13 C14 120.0(2) yes
C12 C13 H21 120.0 no
C14 C13 H21 120.0 no
C9 C14 C13 121.9(2) yes
C9 C14 H22 119.1 no
C13 C14 H22 119.0 no
C16 C15 C20 117.1(2) yes
C16 C15 B2 122.0(2) yes
C20 C15 B2 120.7(2) yes
C15 C16 C17 122.0(2) yes
C15 C16 H23 118.9 no
C17 C16 H23 119.1 no
C16 C17 C18 119.3(3) yes
C16 C17 H24 120.4 no
C18 C17 H24 120.3 no
C17 C18 C19 120.2(3) yes
C17 C18 H25 119.9 no
C19 C18 H25 119.9 no
C18 C19 C20 120.1(3) yes
C18 C19 H26 119.9 no
C20 C19 H26 119.9 no
C15 C20 C19 121.3(2) yes
C15 C20 H27 119.6 no
C19 C20 H27 119.1 no
O4 C21 C22 119.1(3) yes
O4 C21 C26 121.6(2) yes
C22 C21 C26 119.3(3) yes
C21 C22 C23 118.6(4) yes
C21 C22 H28 120.8 no
C23 C22 H28 120.7 no
C22 C23 C24 121.1(4) yes
C22 C23 H29 119.5 no
C24 C23 H29 119.4 no
C23 C24 C25 120.2(5) yes
C23 C24 H30 119.9 no
C25 C24 H30 119.9 no
C24 C25 C26 119.9(4) yes
C24 C25 H31 120.1 no
C26 C25 H31 120.1 no
O4A C26 C21 115.7(4) yes
O4A C26 C25 123.3(5) yes
C21 C26 C25 120.9(3) yes
C21 C26 H32 119.6 no
C25 C26 H32 119.5 no
O1 B1 O2 107.2(2) yes
O1 B1 N2 102.90(10) yes
O1 B1 C9 112.6(2) yes
O2 B1 N2 97.80(10) yes
O2 B1 C9 122.5(2) yes
N2 B1 C9 111.4(2) yes
O2 B2 O3 106.7(2) yes
O2 B2 N1 97.60(10) yes
O2 B2 C15 121.20(10) yes
O3 B2 N1 103.20(10) yes
O3 B2 C15 115.3(2) yes
N1 B2 C15 110.1(2) yes

loop_
_geom_bond_atom_site_label_1
_geom_bond_atom_site_label_2
_geom_bond_site_symmetry_1
_geom_bond_site_symmetry_2
_geom_bond_distance
_geom_bond_publ_flag
O1 N1 . . 1.454(2) yes
O1 B1 . . 1.485(2) yes
O2 B1 . . 1.441(3) yes
O2 B2 . . 1.438(3) yes
O3 N2 . . 1.460(2) yes
O3 B2 . . 1.494(2) yes
O4 C21 . . 1.275(4) yes
O4 H1 . . 0.75(4) no
O4A C26 . . 1.189(8) yes
O4A H1A . . 1.00 no
N1 C1 . . 1.494(2) yes
N1 C4 . . 1.484(2) yes
N1 B2 . . 1.675(2) yes
N2 C5 . . 1.495(2) yes
N2 C8 . . 1.494(2) yes
N2 B1 . . 1.676(2) yes
C1 C2 . . 1.519(3) yes
C1 H2 . . 0.98 no
C1 H3 . . 0.98 no
C2 C3 . . 1.524(2) yes
C2 H4 . . 0.98 no
C2 H5 . . 0.98 no
C3 C4 . . 1.511(3) yes
C3 H6 . . 0.98 no
C3 H7 . . 0.98 no
C4 H8 . . 0.98 no
C4 H9 . . 0.98 no
C5 C6 . . 1.499(2) yes
C5 C6A . . 1.25(2) yes
C5 H10 . . 0.98 no
C5 H11 . . 0.98 no
C6 C7 . . 1.507(4) yes
C6 H12 . . 0.98 no
C6 H13 . . 0.98 no
C6A C7A . . 1.55(4) yes
C7 C8 . . 1.513(3) yes
C7 H14 . . 0.98 no
C7 H15 . . 0.98 no
C7A C8 . . 1.16(3) yes
C8 H16 . . 0.98 no
C8 H17 . . 0.98 no
C9 C10 . . 1.390(3) yes
C9 C14 . . 1.388(3) yes
C9 B1 . . 1.581(4) yes
C10 C11 . . 1.382(4) yes
C10 H18 . . 0.98 no
C11 C12 . . 1.369(3) yes
C11 H19 . . 0.98 no
C12 C13 . . 1.372(4) yes
C12 H20 . . 0.98 no
C13 C14 . . 1.381(4) yes
C13 H21 . . 0.98 no
C14 H22 . . 0.98 no
C15 C16 . . 1.378(2) yes
C15 C20 . . 1.403(3) yes
C15 B2 . . 1.584(3) yes
C16 C17 . . 1.387(4) yes
C16 H23 . . 0.98 no
C17 C18 . . 1.383(5) yes
C17 H24 . . 0.98 no
C18 C19 . . 1.365(5) yes
C18 H25 . . 0.98 no
C19 C20 . . 1.380(4) yes
C19 H26 . . 0.98 no
C20 H27 . . 0.98 no
C21 C22 . . 1.398(3) yes
C21 C26 . . 1.359(5) yes
C22 C23 . . 1.391(9) yes
C22 H28 . . 0.98 no
C23 C24 . . 1.350(10) yes
C23 H29 . . 0.98 no
C24 C25 . . 1.355(7) yes
C24 H30 . . 0.98 no
C25 C26 . . 1.386(5) yes
C25 H31 . . 0.98 no
C26 H32 . . 0.98 no

loop_
_geom_contact_atom_site_label_1
_geom_contact_atom_site_label_2
_geom_contact_distance
_geom_contact_site_symmetry_2
_geom_contact_publ_flag
O1 O4A 3.592(7) 3_656 no
O2 O4 2.659(2) . no
O2 O4A 2.702(7) . no
O2 C21 3.483(2) . no
O2 C26 3.525(3) . no
O4 C5 3.451(3) . no
O4 B2 3.497(3) . no
O4A C16 3.482(9) . no
O4A C2 3.586(9) 3_656 no
C1 C11 3.483(3) 3_656 no
C1 C10 3.525(2) 3_656 no
C2 C2 3.518(4) 3_756 no
C2 C11 3.556(3) 3_656 no
C6A C22 3.090(10) 4 no
C6A C23 3.29(2) 4 no
C7A C22 3.20(3) 4 no
C7A C21 3.34(3) 4 no

loop_
_geom_torsion_atom_site_label_1
_geom_torsion_atom_site_label_2
_geom_torsion_atom_site_label_3
_geom_torsion_atom_site_label_4
_geom_torsion
_geom_torsion_publ_flag
O1 N1 C1 C2 -81.2(2) no
O1 N1 C4 C3 74.2(2) no
O1 N1 B2 O2 -40.80(10) no
O1 N1 B2 O3 68.4(2) no
O1 N1 B2 C15 -168.10(10) no
O1 B1 O2 B2 -51.9(2) no
O1 B1 N2 O3 69.2(2) no
O1 B1 N2 C5 -175.3(2) no
O1 B1 N2 C8 -49.6(2) no
O1 B1 C9 C10 -159.3(2) no
O1 B1 C9 C14 22.0(3) no
O2 B1 O1 N1 23.9(2) no
O2 B1 N2 O3 -40.50(10) no
O2 B1 N2 C5 75.0(2) no
O2 B1 N2 C8 -159.3(2) no
O2 B1 C9 C10 -29.2(2) no
O2 B1 C9 C14 152.1(2) no
O2 B2 O3 N2 24.80(10) no
O2 B2 N1 C1 75.0(2) no
O2 B2 N1 C4 -158.7(2) no
O2 B2 C15 C16 -24.0(3) no
O2 B2 C15 C20 161.4(2) no
O3 N2 C5 C6 -83.5(2) no
O3 N2 C5 C6A -128.4(9) no
O3 N2 C8 C7 83.5(2) no
O3 N2 C8 C7A 114(2) no
O3 N2 B1 C9 -169.90(10) no
O3 B2 O2 B1 -52.60(10) no
O3 B2 N1 C1 -175.8(2) no
O3 B2 N1 C4 -49.5(3) no
O3 B2 C15 C16 -155.0(2) no
O3 B2 C15 C20 30.4(3) no
O4 C21 C22 C23 -179.0(3) no
O4 C21 C26 O4A -0.3(6) no
O4 C21 C26 C25 179.3(3) no
O4A C26 C21 C22 -179.5(5) no
O4A C26 C25 C24 -179.7(6) no
N1 O1 B1 N2 -78.6(2) no
N1 O1 B1 C9 161.40(10) no
N1 C1 C2 C3 -13.9(3) no
N1 C4 C3 C2 30.7(3) no
N1 B2 O2 B1 53.70(10) no
N1 B2 O3 N2 -77.4(2) no
N1 B2 C15 C16 88.8(2) no
N1 B2 C15 C20 -85.8(2) no
N2 O3 B2 C15 162.50(10) no
N2 C5 C6 C7 -21.6(3) no
N2 C5 C6A C7A 17(2) no
N2 C8 C7 C6 17.7(3) no
N2 C8 C7A C6A 11(3) no
N2 B1 O2 B2 54.30(10) no
N2 B1 C9 C10 85.6(2) no
N2 B1 C9 C14 -93.0(2) no
C1 N1 O1 B1 -112.60(10) no
C1 N1 C4 C3 -39.5(2) no
C1 N1 B2 C15 -52.3(2) no
C1 C2 C3 C4 -10.1(3) no
C2 C1 N1 C4 33.0(2) no
C2 C1 N1 B2 166.7(2) no
C3 C4 N1 B2 -171.8(2) no
C4 N1 O1 B1 136.10(10) no
C4 N1 B2 C15 74.0(2) no
C5 N2 O3 B2 -112.80(10) no
C5 N2 C8 C7 -30.9(3) no
C5 N2 C8 C7A 0(2) no
C5 N2 B1 C9 -54.5(2) no
C5 C6 C7 C8 2.4(3) no
C5 C6A C7A C8 -20(3) no
C6 C5 N2 C8 32.4(3) no
C6 C5 N2 B1 165.0(2) no
C6A C5 N2 C8 -12.6(9) no
C6A C5 N2 B1 120.0(9) no
C7 C8 N2 B1 -162.5(2) no
C7A C6 C7 C8 47(3) no
C7A C6A C7 C8 42(3) no
C7A C8 N2 B1 -132(2) no
C8 N2 O3 B2 134.80(10) no
C8 N2 B1 C9 71.2(2) no
C9 C10 C11 C12 0.1(3) no
C9 C14 C13 C12 0.4(5) no
C9 B1 O2 B2 175.8(2) no
C10 C9 C14 C13 -1.7(4) no
C10 C11 C12 C13 -1.6(4) no
C11 C10 C9 C14 1.5(3) no
C11 C10 C9 B1 -177.3(2) no
C11 C12 C13 C14 1.3(5) no
C13 C14 C9 B1 177.0(3) no
C15 C16 C17 C18 -0.2(4) no
C15 C20 C19 C18 0.3(4) no
C15 B2 O2 B1 172.8(2) no
C16 C15 C20 C19 -1.4(3) no
C16 C17 C18 C19 -1.0(4) no
C17 C16 C15 C20 1.3(3) no
C17 C16 C15 B2 -173.5(2) no
C17 C18 C19 C20 0.9(4) no
C19 C20 C15 B2 173.5(2) no
C21 C22 C23 C24 -1.5(7) no
C21 C26 C25 C24 0.7(6) no
C22 C21 C26 C25 0.2(5) no
C22 C23 C24 C25 2.4(9) no
C23 C22 C21 C26 0.2(5) no
C23 C24 C25 C26 -2.0(8) no
B1 O1 N1 B2 10.20(10) no
B1 N2 O3 B2 9.50(10) no
